data_7018107
loop_
_publ_author_name
'Aschenbach, Lara K.'
'Knight, Fergus R.'
'Randall, Rebecca A. M.'
'Cordes, David B.'
'Baggott, Alex'
'B\"uhl, Michael'
'Slawin, Alexandra M. Z.'
'Woollins, J. Derek'

_publ_section_title
;
 Onset of three-centre, four-electron bonding in peri-substituted
 acenaphthenes: A structural and computational investigation.
;
_journal_issue 11
_journal_name_full 'Dalton transactions (Cambridge, England : 2003)'
_journal_page_first 3141
_journal_page_last 3153
_journal_paper_doi 10.1039/c1dt11697e
_journal_volume 41
_journal_year 2012
_chemical_formula_moiety 'C24 H18 S Te'
_chemical_formula_sum 'C24 H18 S Te'
_chemical_formula_weight 466.07
_space_group_IT_number 29
_symmetry_cell_setting orthorhombic
_symmetry_Int_Tables_number 29
_symmetry_space_group_name_Hall 'P 2c -2ac'
_symmetry_space_group_name_H-M 'P c a 21'
_atom_sites_solution_hydrogens geom
_atom_sites_solution_primary direct
_atom_sites_solution_secondary difmap
_cell_angle_alpha 90.0000
_cell_angle_beta 90.0000
_cell_angle_gamma 90.0000
_cell_formula_units_Z 4
_cell_length_a 22.326(3)
_cell_length_b 5.272(10)
_cell_length_c 15.640(14)
_cell_measurement_reflns_used 5156
_cell_measurement_temperature 93
_cell_measurement_theta_max 25.35
_cell_measurement_theta_min 2.60
_cell_volume 1841(4)
_computing_cell_refinement 'CrystalClear-SM Expert 2.0 rc13'
_computing_data_collection 'CrystalClear-SM Expert 2.0 rc13 (Rigaku, 2009)'
_computing_data_reduction 'CrystalClear-SM Expert 2.0 rc13'
_computing_molecular_graphics 'CrystalStructure 4.0'
_computing_publication_material 'CrystalStructure 4.0 (Rigaku, 2010)'
_computing_structure_refinement 'SHELXL97 (Sheldrick, 1997)'
_computing_structure_solution 'SIR2004 (Burla, et al., 2005)'
_diffrn_ambient_temperature 93
_diffrn_detector_area_resol_mean 29.257
_diffrn_measured_fraction_theta_full 0.999
_diffrn_measured_fraction_theta_max 0.983
_diffrn_measurement_device_type 'Rigaku Saturn70 CCD'
_diffrn_measurement_method \w
_diffrn_radiation_type 'Mo K\a'
_diffrn_radiation_wavelength 0.71075
_diffrn_reflns_av_R_equivalents 0.0682
_diffrn_reflns_limit_h_max 26
_diffrn_reflns_limit_h_min -26
_diffrn_reflns_limit_k_max 5
_diffrn_reflns_limit_k_min -6
_diffrn_reflns_limit_l_max 18
_diffrn_reflns_limit_l_min -17
_diffrn_reflns_number 17293
_diffrn_reflns_theta_full 25.00
_diffrn_reflns_theta_max 25.35
_diffrn_standards_number 0
_exptl_absorpt_coefficient_mu 1.734
_exptl_absorpt_correction_T_max 0.949
_exptl_absorpt_correction_T_min 0.558
_exptl_absorpt_correction_type multi-scan
_exptl_absorpt_process_details 'Jacobson, R. (1998) Private communication'
_exptl_crystal_colour colorless
_exptl_crystal_density_diffrn 1.681
_exptl_crystal_density_method 'not measured'
_exptl_crystal_description prism
_exptl_crystal_F_000 920.00
_exptl_crystal_size_max 0.12
_exptl_crystal_size_mid 0.03
_exptl_crystal_size_min 0.03
_refine_diff_density_max 1.580
_refine_diff_density_min -1.390
_refine_ls_abs_structure_details 'Flack, H. D. (1983), Acta Cryst. A39, 876-881. 1567 Friedel Pairs'
_refine_ls_abs_structure_Flack -0.01(4)
_refine_ls_extinction_method none
_refine_ls_goodness_of_fit_ref 1.084
_refine_ls_hydrogen_treatment constr
_refine_ls_number_parameters 235
_refine_ls_number_reflns 3322
_refine_ls_number_restraints 1
_refine_ls_R_factor_gt 0.0409
_refine_ls_shift/su_max 0.000
_refine_ls_structure_factor_coef Fsqd
_refine_ls_weighting_details 'w = 1/[\s^2^(Fo^2^)+(0.0495P)^2^+3.8797P] where P=(Fo^2^+2Fc^2^)/3'
_refine_ls_weighting_scheme calc
_refine_ls_wR_factor_ref 0.0985
_reflns_number_gt 3167
_reflns_number_total 3322
_reflns_threshold_expression F^2^>2.0\s(F^2^)
_cod_data_source_file c1dt11697e.txt
_cod_data_source_block lara14
_cod_database_code 7018107

loop_
_symmetry_equiv_pos_site_id
_symmetry_equiv_pos_as_xyz
1 +X,+Y,+Z
2 1/2-X,+Y,1/2+Z
3 1/2+X,-Y,+Z
4 -X,-Y,1/2+Z

loop_
_atom_site_label
_atom_site_type_symbol
_atom_site_fract_x
_atom_site_fract_y
_atom_site_fract_z
_atom_site_U_iso_or_equiv
_atom_site_adp_type
_atom_site_occupancy
_atom_site_symmetry_multiplicity
_atom_site_calc_flag
_atom_site_refinement_flags
Te(1) Te 0.485629(13) 0.17197(6) 0.16380(5) 0.02355(13) Uani 1.00 4 d .
S(1) S 0.34548(6) 0.2411(3) 0.17769(10) 0.0242(3) Uani 1.00 4 d .
C(1) C 0.4748(3) 0.4549(11) 0.2605(4) 0.0223(12) Uani 1.00 4 d .
C(2) C 0.5247(3) 0.5353(11) 0.3026(4) 0.0236(12) Uani 1.00 4 d .
C(3) C 0.5237(3) 0.7273(13) 0.3660(4) 0.0267(14) Uani 1.00 4 d .
C(4) C 0.4704(3) 0.8436(10) 0.3851(4) 0.0214(13) Uani 1.00 4 d .
C(5) C 0.4178(3) 0.7551(12) 0.3436(4) 0.0217(12) Uani 1.00 4 d .
C(6) C 0.3664(3) 0.8820(12) 0.3748(4) 0.0228(13) Uani 1.00 4 d .
C(7) C 0.3119(3) 0.8102(11) 0.3452(4) 0.0297(14) Uani 1.00 4 d .
C(8) C 0.3086(3) 0.6131(12) 0.2839(4) 0.0255(13) Uani 1.00 4 d .
C(9) C 0.3580(3) 0.4918(13) 0.2518(4) 0.0244(15) Uani 1.00 4 d .
C(10) C 0.4165(3) 0.5574(10) 0.2813(4) 0.0213(12) Uani 1.00 4 d .
C(11) C 0.4544(3) 1.0575(12) 0.4439(4) 0.0278(13) Uani 1.00 4 d .
C(12) C 0.3849(3) 1.0772(12) 0.4398(4) 0.0281(14) Uani 1.00 4 d .
C(13) C 0.5811(2) 0.2111(10) 0.1545(5) 0.0248(14) Uani 1.00 4 d .
C(14) C 0.6051(3) 0.4032(12) 0.1027(4) 0.0258(13) Uani 1.00 4 d .
C(15) C 0.6664(3) 0.4152(13) 0.0903(4) 0.0333(15) Uani 1.00 4 d .
C(16) C 0.7035(3) 0.2348(11) 0.1257(4) 0.0279(13) Uani 1.00 4 d .
C(17) C 0.6800(3) 0.0461(11) 0.1756(6) 0.0321(15) Uani 1.00 4 d .
C(18) C 0.6182(3) 0.0311(11) 0.1901(4) 0.0282(15) Uani 1.00 4 d .
C(19) C 0.3427(3) 0.4020(13) 0.0783(4) 0.0279(15) Uani 1.00 4 d .
C(20) C 0.3067(3) 0.2929(12) 0.0149(4) 0.0295(14) Uani 1.00 4 d .
C(21) C 0.3056(3) 0.4003(13) -0.0660(4) 0.0336(15) Uani 1.00 4 d .
C(22) C 0.3374(3) 0.6129(13) -0.0837(4) 0.0323(15) Uani 1.00 4 d .
C(23) C 0.3736(3) 0.7216(15) -0.0208(5) 0.0348(16) Uani 1.00 4 d .
C(24) C 0.3762(3) 0.6144(13) 0.0602(4) 0.0271(13) Uani 1.00 4 d .
H(2) H 0.5620 0.4589 0.2888 0.028 Uiso 1.00 4 calc R
H(3) H 0.5594 0.7747 0.3949 0.032 Uiso 1.00 4 calc R
H(7) H 0.2766 0.8908 0.3653 0.036 Uiso 1.00 4 calc R
H(8) H 0.2702 0.5624 0.2641 0.031 Uiso 1.00 4 calc R
H(11A) H 0.4732 1.2176 0.4247 0.033 Uiso 1.00 4 calc R
H(11B) H 0.4679 1.0207 0.5030 0.033 Uiso 1.00 4 calc R
H(12A) H 0.3669 1.0397 0.4963 0.034 Uiso 1.00 4 calc R
H(12B) H 0.3724 1.2491 0.4217 0.034 Uiso 1.00 4 calc R
H(14) H 0.5795 0.5241 0.0764 0.031 Uiso 1.00 4 calc R
H(15) H 0.6830 0.5489 0.0572 0.040 Uiso 1.00 4 calc R
H(16) H 0.7454 0.2412 0.1154 0.033 Uiso 1.00 4 calc R
H(17) H 0.7059 -0.0760 0.2007 0.038 Uiso 1.00 4 calc R
H(18) H 0.6021 -0.1017 0.2241 0.034 Uiso 1.00 4 calc R
H(20) H 0.2833 0.1469 0.0272 0.035 Uiso 1.00 4 calc R
H(21) H 0.2822 0.3237 -0.1096 0.040 Uiso 1.00 4 calc R
H(22) H 0.3351 0.6878 -0.1389 0.039 Uiso 1.00 4 calc R
H(23) H 0.3966 0.8688 -0.0335 0.042 Uiso 1.00 4 calc R
H(24) H 0.4009 0.6876 0.1031 0.032 Uiso 1.00 4 calc R

loop_
_atom_site_aniso_label
_atom_site_aniso_U_11
_atom_site_aniso_U_22
_atom_site_aniso_U_33
_atom_site_aniso_U_12
_atom_site_aniso_U_13
_atom_site_aniso_U_23
Te(1) 0.01849(19) 0.02620(19) 0.0260(2) -0.00059(12) -0.0002(2) -0.0028(2)
S(1) 0.0208(6) 0.0256(6) 0.0262(9) -0.0035(5) -0.0023(6) 0.0045(7)
C(1) 0.026(3) 0.019(3) 0.022(3) -0.005(2) 0.002(2) 0.002(2)
C(2) 0.024(3) 0.025(3) 0.022(3) 0.003(2) -0.001(2) 0.001(3)
C(3) 0.030(3) 0.029(3) 0.021(3) -0.010(3) -0.005(3) 0.003(3)
C(4) 0.022(3) 0.026(3) 0.016(3) 0.001(2) 0.000(2) 0.003(2)
C(5) 0.022(3) 0.029(3) 0.014(3) -0.005(3) 0.000(2) 0.003(2)
C(6) 0.024(3) 0.029(3) 0.016(3) 0.001(3) 0.002(2) 0.001(3)
C(7) 0.034(4) 0.032(3) 0.023(3) 0.005(3) 0.007(3) 0.003(3)
C(8) 0.019(3) 0.038(3) 0.020(3) 0.002(3) -0.003(2) 0.007(3)
C(9) 0.026(3) 0.031(3) 0.016(3) 0.001(3) -0.002(2) 0.000(3)
C(10) 0.022(3) 0.023(3) 0.020(3) -0.004(2) -0.001(2) 0.004(2)
C(11) 0.036(4) 0.028(3) 0.020(3) 0.000(3) 0.000(3) 0.001(2)
C(12) 0.032(3) 0.030(3) 0.023(3) -0.000(3) 0.006(3) 0.001(3)
C(13) 0.012(2) 0.036(3) 0.026(4) -0.0052(20) -0.003(3) -0.005(3)
C(14) 0.021(3) 0.024(3) 0.033(3) 0.001(2) -0.000(3) -0.001(3)
C(15) 0.037(4) 0.032(3) 0.031(4) -0.001(3) -0.001(3) -0.007(3)
C(16) 0.020(3) 0.032(3) 0.032(3) -0.001(3) -0.001(3) -0.006(3)
C(17) 0.026(3) 0.032(3) 0.038(4) 0.004(2) 0.002(3) -0.002(3)
C(18) 0.021(3) 0.029(3) 0.034(4) 0.005(2) -0.002(2) 0.000(2)
C(19) 0.032(4) 0.028(3) 0.024(3) 0.009(3) 0.006(3) -0.000(3)
C(20) 0.028(3) 0.029(3) 0.031(4) -0.001(3) -0.003(3) -0.002(3)
C(21) 0.037(4) 0.039(3) 0.025(3) 0.010(3) -0.008(3) -0.002(3)
C(22) 0.027(3) 0.047(4) 0.023(3) 0.011(3) 0.003(3) 0.011(3)
C(23) 0.028(4) 0.041(4) 0.035(4) 0.003(3) 0.004(3) 0.012(3)
C(24) 0.020(3) 0.033(3) 0.028(4) 0.002(3) -0.001(3) -0.002(3)

loop_
_atom_type_symbol
_atom_type_description
_atom_type_scat_dispersion_real
_atom_type_scat_dispersion_imag
_atom_type_scat_source
C C 0.003 0.002
;
International Tables for Crystallography
(1992, Vol. C, Tables 4.2.6.8 and 6.1.1.4)
;
H H 0.000 0.000
;
International Tables for Crystallography
(1992, Vol. C, Table 6.1.1.4)
;
S S 0.125 0.123
;
International Tables for Crystallography
(1992, Vol. C, Tables 4.2.6.8 and 6.1.1.4)
;
Te Te -0.531 1.675
;
International Tables for Crystallography
(1992, Vol. C, Tables 4.2.6.8 and 6.1.1.4)
;

loop_
_geom_angle_atom_site_label_1
_geom_angle_atom_site_label_2
_geom_angle_atom_site_label_3
_geom_angle
_geom_angle_publ_flag
C(1) Te(1) C(13) 95.4(2) yes
C(9) S(1) C(19) 102.8(3) yes
Te(1) C(1) C(2) 117.8(4) yes
Te(1) C(1) C(10) 121.5(4) yes
C(2) C(1) C(10) 120.7(5) yes
C(1) C(2) C(3) 123.2(6) yes
C(2) C(3) C(4) 119.0(6) yes
C(3) C(4) C(5) 118.1(5) yes
C(3) C(4) C(11) 132.6(6) yes
C(5) C(4) C(11) 109.3(5) yes
C(4) C(5) C(6) 111.1(5) yes
C(4) C(5) C(10) 124.7(5) yes
C(6) C(5) C(10) 124.2(5) yes
C(5) C(6) C(7) 118.6(6) yes
C(5) C(6) C(12) 109.4(5) yes
C(7) C(6) C(12) 131.9(6) yes
C(6) C(7) C(8) 118.9(6) yes
C(7) C(8) C(9) 123.2(6) yes
S(1) C(9) C(8) 117.3(5) yes
S(1) C(9) C(10) 122.3(5) yes
C(8) C(9) C(10) 120.3(6) yes
C(1) C(10) C(5) 114.1(5) yes
C(1) C(10) C(9) 131.2(5) yes
C(5) C(10) C(9) 114.7(5) yes
C(4) C(11) C(12) 105.2(5) yes
C(6) C(12) C(11) 104.9(5) yes
Te(1) C(13) C(14) 119.2(4) yes
Te(1) C(13) C(18) 120.2(4) yes
C(14) C(13) C(18) 120.0(5) yes
C(13) C(14) C(15) 119.5(6) yes
C(14) C(15) C(16) 120.4(6) yes
C(15) C(16) C(17) 120.1(6) yes
C(16) C(17) C(18) 120.7(6) yes
C(13) C(18) C(17) 119.2(6) yes
S(1) C(19) C(20) 116.4(5) yes
S(1) C(19) C(24) 123.5(5) yes
C(20) C(19) C(24) 120.0(6) yes
C(19) C(20) C(21) 119.3(6) yes
C(20) C(21) C(22) 121.0(6) yes
C(21) C(22) C(23) 119.9(6) yes
C(22) C(23) C(24) 120.0(7) yes
C(19) C(24) C(23) 119.8(6) yes
C(1) C(2) H(2) 118.388 yes
C(3) C(2) H(2) 118.392 yes
C(2) C(3) H(3) 120.490 yes
C(4) C(3) H(3) 120.489 yes
C(6) C(7) H(7) 120.554 yes
C(8) C(7) H(7) 120.543 yes
C(7) C(8) H(8) 118.378 yes
C(9) C(8) H(8) 118.385 yes
C(4) C(11) H(11A) 110.704 yes
C(4) C(11) H(11B) 110.701 yes
C(12) C(11) H(11A) 110.701 yes
C(12) C(11) H(11B) 110.702 yes
H(11A) C(11) H(11B) 108.798 yes
C(6) C(12) H(12A) 110.778 yes
C(6) C(12) H(12B) 110.777 yes
C(11) C(12) H(12A) 110.777 yes
C(11) C(12) H(12B) 110.777 yes
H(12A) C(12) H(12B) 108.856 yes
C(13) C(14) H(14) 120.240 yes
C(15) C(14) H(14) 120.262 yes
C(14) C(15) H(15) 119.774 yes
C(16) C(15) H(15) 119.799 yes
C(15) C(16) H(16) 119.959 yes
C(17) C(16) H(16) 119.958 yes
C(16) C(17) H(17) 119.653 yes
C(18) C(17) H(17) 119.660 yes
C(13) C(18) H(18) 120.394 yes
C(17) C(18) H(18) 120.374 yes
C(19) C(20) H(20) 120.362 yes
C(21) C(20) H(20) 120.355 yes
C(20) C(21) H(21) 119.513 yes
C(22) C(21) H(21) 119.509 yes
C(21) C(22) H(22) 120.043 yes
C(23) C(22) H(22) 120.040 yes
C(22) C(23) H(23) 120.018 yes
C(24) C(23) H(23) 120.026 yes
C(19) C(24) H(24) 120.111 yes
C(23) C(24) H(24) 120.107 yes

loop_
_geom_bond_atom_site_label_1
_geom_bond_atom_site_label_2
_geom_bond_distance
_geom_bond_publ_flag
Te(1) C(1) 2.138(6) yes
Te(1) C(13) 2.146(5) yes
S(1) C(9) 1.781(7) yes
S(1) C(19) 1.772(7) yes
C(1) C(2) 1.363(8) yes
C(1) C(10) 1.446(8) yes
C(2) C(3) 1.417(9) yes
C(3) C(4) 1.371(9) yes
C(4) C(5) 1.420(8) yes
C(4) C(11) 1.499(9) yes
C(5) C(6) 1.415(8) yes
C(5) C(10) 1.427(8) yes
C(6) C(7) 1.354(9) yes
C(6) C(12) 1.505(9) yes
C(7) C(8) 1.416(9) yes
C(8) C(9) 1.371(9) yes
C(9) C(10) 1.426(9) yes
C(11) C(12) 1.557(9) yes
C(13) C(14) 1.403(9) yes
C(13) C(18) 1.378(8) yes
C(14) C(15) 1.383(9) yes
C(15) C(16) 1.377(9) yes
C(16) C(17) 1.369(9) yes
C(17) C(18) 1.400(8) yes
C(19) C(20) 1.400(9) yes
C(19) C(24) 1.376(10) yes
C(20) C(21) 1.387(9) yes
C(21) C(22) 1.356(10) yes
C(22) C(23) 1.397(10) yes
C(23) C(24) 1.389(10) yes
C(2) H(2) 0.950 yes
C(3) H(3) 0.950 yes
C(7) H(7) 0.950 yes
C(8) H(8) 0.950 yes
C(11) H(11A) 0.990 yes
C(11) H(11B) 0.990 yes
C(12) H(12A) 0.990 yes
C(12) H(12B) 0.990 yes
C(14) H(14) 0.950 yes
C(15) H(15) 0.950 yes
C(16) H(16) 0.950 yes
C(17) H(17) 0.950 yes
C(18) H(18) 0.950 yes
C(20) H(20) 0.950 yes
C(21) H(21) 0.950 yes
C(22) H(22) 0.950 yes
C(23) H(23) 0.950 yes
C(24) H(24) 0.950 yes

loop_
_geom_contact_atom_site_label_1
_geom_contact_atom_site_label_2
_geom_contact_distance
_geom_contact_publ_flag
_geom_contact_site_symmetry_2
Te(1) S(1) 3.1576(15) yes .
Te(1) C(9) 3.585(7) yes .
S(1) C(1) 3.358(6) yes .
C(1) C(4) 2.829(9) yes .
C(2) C(5) 2.729(8) yes .
C(2) C(13) 3.143(10) yes .
C(3) C(10) 2.879(9) yes .
C(4) C(7) 3.597(10) yes .
C(5) C(8) 2.716(8) yes .
C(6) C(9) 2.822(9) yes .
C(7) C(10) 2.867(9) yes .
C(8) C(19) 3.487(9) yes .
C(9) C(24) 3.092(9) yes .
C(10) C(24) 3.586(9) yes .
C(13) C(16) 2.772(8) yes .
C(14) C(17) 2.764(9) yes .
C(15) C(18) 2.774(9) yes .
C(19) C(22) 2.770(10) yes .
C(20) C(23) 2.767(10) yes .
C(21) C(24) 2.767(10) yes .
S(1) C(7) 3.548(7) yes 1_545
C(1) C(11) 3.582(9) yes 1_545
C(7) S(1) 3.548(7) yes 1_565
C(8) C(16) 3.504(9) yes 3_465
C(11) C(1) 3.582(9) yes 1_565
C(12) C(14) 3.599(9) yes 4_665
C(14) C(12) 3.599(9) yes 4_664
C(14) C(18) 3.593(10) yes 1_565
C(15) C(17) 3.596(11) yes 1_565
C(16) C(8) 3.504(9) yes 3_565
C(17) C(15) 3.596(11) yes 1_545
C(18) C(14) 3.593(10) yes 1_545
C(20) C(23) 3.409(11) yes 1_545
C(23) C(20) 3.409(11) yes 1_565
Te(1) H(2) 3.0032 yes .
Te(1) H(14) 3.1159 yes .
Te(1) H(18) 3.1196 yes .
Te(1) H(24) 3.4452 yes .
S(1) H(8) 2.7424 yes .
S(1) H(20) 2.7767 yes .
S(1) H(24) 2.9048 yes .
C(1) H(3) 3.2917 yes .
C(1) H(24) 3.2068 yes .
C(3) H(11A) 2.9654 yes .
C(3) H(11B) 2.9214 yes .
C(4) H(2) 3.2491 yes .
C(4) H(12A) 3.0720 yes .
C(4) H(12B) 3.1134 yes .
C(5) H(3) 3.2629 yes .
C(5) H(7) 3.2511 yes .
C(5) H(11A) 3.0137 yes .
C(5) H(11B) 3.0691 yes .
C(5) H(12A) 3.0402 yes .
C(5) H(12B) 3.0501 yes .
C(6) H(8) 3.2315 yes .
C(6) H(11A) 3.0714 yes .
C(6) H(11B) 3.1130 yes .
C(7) H(12A) 2.9240 yes .
C(7) H(12B) 2.9333 yes .
C(8) H(24) 3.5225 yes .
C(9) H(7) 3.2989 yes .
C(9) H(24) 2.7200 yes .
C(10) H(2) 3.2924 yes .
C(10) H(8) 3.2764 yes .
C(10) H(24) 2.8928 yes .
C(11) H(3) 2.8817 yes .
C(12) H(7) 2.8589 yes .
C(13) H(2) 2.5111 yes .
C(13) H(15) 3.2653 yes .
C(13) H(17) 3.2525 yes .
C(14) H(2) 3.0804 yes .
C(14) H(16) 3.2514 yes .
C(14) H(18) 3.2704 yes .
C(15) H(17) 3.2352 yes .
C(16) H(14) 3.2523 yes .
C(16) H(18) 3.2616 yes .
C(17) H(15) 3.2347 yes .
C(18) H(2) 3.0080 yes .
C(18) H(14) 3.2658 yes .
C(18) H(16) 3.2637 yes .
C(19) H(8) 3.4321 yes .
C(19) H(21) 3.2617 yes .
C(19) H(23) 3.2495 yes .
C(20) H(22) 3.2437 yes .
C(20) H(24) 3.2641 yes .
C(21) H(23) 3.2380 yes .
C(22) H(20) 3.2413 yes .
C(22) H(24) 3.2708 yes .
C(23) H(21) 3.2406 yes .
C(24) H(20) 3.2620 yes .
C(24) H(22) 3.2693 yes .
H(2) H(3) 2.3510 yes .
H(2) H(14) 3.3633 yes .
H(2) H(18) 3.2498 yes .
H(3) H(11A) 3.0613 yes .
H(3) H(11B) 2.9524 yes .
H(7) H(8) 2.3503 yes .
H(7) H(12A) 2.9799 yes .
H(7) H(12B) 2.9866 yes .
H(11A) H(12A) 2.7876 yes .
H(11A) H(12B) 2.2586 yes .
H(11B) H(12A) 2.2586 yes .
H(11B) H(12B) 2.7586 yes .
H(14) H(15) 2.3334 yes .
H(15) H(16) 2.3238 yes .
H(16) H(17) 2.3137 yes .
H(17) H(18) 2.3503 yes .
H(20) H(21) 2.3347 yes .
H(21) H(22) 2.2999 yes .
H(22) H(23) 2.3474 yes .
H(23) H(24) 2.3412 yes .
Te(1) H(11B) 2.9047 yes 4_664
Te(1) H(24) 3.3166 yes 1_545
S(1) H(16) 3.5227 yes 3_455
S(1) H(17) 3.2555 yes 3_455
S(1) H(24) 3.3780 yes 1_545
C(1) H(11A) 2.8566 yes 1_545
C(1) H(12B) 3.5727 yes 1_545
C(2) H(11A) 2.7870 yes 1_545
C(2) H(18) 2.8563 yes 1_565
C(2) H(22) 3.4675 yes 4_665
C(3) H(11A) 3.0546 yes 1_545
C(3) H(18) 2.9672 yes 1_565
C(3) H(23) 3.1904 yes 4_675
C(4) H(11A) 3.3584 yes 1_545
C(4) H(23) 3.5701 yes 4_675
C(5) H(11A) 3.3420 yes 1_545
C(5) H(12B) 3.1051 yes 1_545
C(6) H(12B) 3.4193 yes 1_545
C(7) H(12B) 3.4647 yes 1_545
C(7) H(17) 3.5605 yes 3_465
C(7) H(21) 3.3896 yes 2_555
C(7) H(21) 3.4988 yes 2_565
C(7) H(22) 3.3545 yes 2_555
C(8) H(12B) 3.2177 yes 1_545
C(8) H(16) 3.0869 yes 3_465
C(8) H(17) 3.5927 yes 3_465
C(8) H(21) 3.0336 yes 2_555
C(8) H(22) 3.4500 yes 2_555
C(9) H(12B) 2.9665 yes 1_545
C(9) H(16) 3.5859 yes 3_465
C(10) H(11A) 3.1367 yes 1_545
C(10) H(12B) 2.9038 yes 1_545
C(11) H(14) 3.1200 yes 4_675
C(11) H(23) 3.3685 yes 4_675
C(12) H(14) 3.1005 yes 4_675
C(12) H(15) 3.0911 yes 4_675
C(13) H(11B) 2.8813 yes 4_664
C(13) H(12A) 3.0357 yes 4_664
C(14) H(11B) 3.1757 yes 4_664
C(14) H(12A) 2.9346 yes 4_664
C(14) H(12A) 3.4335 yes 4_674
C(14) H(12B) 3.4096 yes 4_674
C(14) H(18) 3.2287 yes 1_565
C(15) H(8) 3.5741 yes 3_565
C(15) H(12A) 2.9098 yes 4_664
C(15) H(12A) 3.3129 yes 4_674
C(15) H(12B) 3.2915 yes 4_674
C(15) H(17) 3.3099 yes 1_565
C(15) H(18) 3.5954 yes 1_565
C(16) H(8) 2.8375 yes 3_565
C(16) H(12A) 2.9422 yes 4_664
C(16) H(20) 3.0984 yes 3_555
C(17) H(8) 3.1991 yes 3_565
C(17) H(12A) 3.0278 yes 4_664
C(17) H(15) 3.2106 yes 1_545
C(17) H(20) 3.4271 yes 3_555
C(17) H(22) 3.2404 yes 4_665
C(18) H(11B) 3.5121 yes 4_664
C(18) H(12A) 3.0722 yes 4_664
C(18) H(14) 3.3250 yes 1_545
C(18) H(15) 3.5885 yes 1_545
C(18) H(22) 3.2310 yes 4_665
C(19) H(15) 3.5905 yes 3_465
C(19) H(16) 2.9324 yes 3_465
C(19) H(23) 3.5221 yes 1_545
C(20) H(3) 3.5476 yes 4_664
C(20) H(15) 2.9601 yes 3_465
C(20) H(16) 3.5037 yes 3_455
C(20) H(16) 3.2216 yes 3_465
C(20) H(23) 3.0978 yes 1_545
C(21) H(3) 3.2113 yes 4_664
C(21) H(7) 3.4254 yes 2_544
C(21) H(7) 3.3480 yes 2_554
C(21) H(8) 3.2644 yes 2_554
C(21) H(15) 3.3574 yes 3_465
C(21) H(23) 3.4980 yes 1_545
C(22) H(2) 3.0264 yes 4_664
C(22) H(3) 3.0974 yes 4_664
C(22) H(7) 3.0430 yes 2_554
C(22) H(8) 3.3925 yes 2_554
C(22) H(20) 3.5207 yes 1_565
C(23) H(2) 3.4397 yes 4_664
C(23) H(3) 3.2891 yes 4_664
C(23) H(3) 3.3203 yes 4_674
C(23) H(11A) 3.5378 yes 4_674
C(23) H(16) 3.5751 yes 3_465
C(23) H(20) 3.1078 yes 1_565
C(24) H(16) 3.1388 yes 3_465
C(24) H(20) 3.5277 yes 1_565
H(2) C(22) 3.0264 yes 4_665
H(2) C(23) 3.4397 yes 4_665
H(2) H(11A) 3.1714 yes 1_545
H(2) H(18) 2.6822 yes 1_565
H(2) H(22) 2.6753 yes 4_665
H(2) H(23) 3.4005 yes 4_665
H(3) C(20) 3.5476 yes 4_665
H(3) C(21) 3.2113 yes 4_665
H(3) C(22) 3.0974 yes 4_665
H(3) C(23) 3.2891 yes 4_665
H(3) C(23) 3.3203 yes 4_675
H(3) H(11A) 3.5418 yes 1_545
H(3) H(18) 2.9101 yes 1_565
H(3) H(21) 3.5761 yes 4_665
H(3) H(22) 3.4313 yes 4_665
H(3) H(23) 2.3992 yes 4_675
H(7) C(21) 3.3480 yes 2_555
H(7) C(21) 3.4254 yes 2_565
H(7) C(22) 3.0430 yes 2_555
H(7) H(17) 3.1730 yes 3_465
H(7) H(20) 3.1661 yes 2_565
H(7) H(21) 3.2881 yes 2_555
H(7) H(21) 2.6613 yes 2_565
H(7) H(22) 2.7136 yes 2_555
H(8) C(15) 3.5741 yes 3_465
H(8) C(16) 2.8375 yes 3_465
H(8) C(17) 3.1991 yes 3_465
H(8) C(21) 3.2644 yes 2_555
H(8) C(22) 3.3925 yes 2_555
H(8) H(16) 2.6051 yes 3_465
H(8) H(17) 3.1018 yes 3_455
H(8) H(17) 3.2213 yes 3_465
H(8) H(21) 2.6172 yes 2_555
H(8) H(22) 2.8750 yes 2_555
H(11A) C(1) 2.8566 yes 1_565
H(11A) C(2) 2.7870 yes 1_565
H(11A) C(3) 3.0546 yes 1_565
H(11A) C(4) 3.3584 yes 1_565
H(11A) C(5) 3.3420 yes 1_565
H(11A) C(10) 3.1367 yes 1_565
H(11A) C(23) 3.5378 yes 4_675
H(11A) H(2) 3.1714 yes 1_565
H(11A) H(3) 3.5418 yes 1_565
H(11A) H(14) 2.9788 yes 4_675
H(11A) H(23) 3.0147 yes 4_675
H(11B) Te(1) 2.9047 yes 4_665
H(11B) C(13) 2.8813 yes 4_665
H(11B) C(14) 3.1757 yes 4_665
H(11B) C(18) 3.5121 yes 4_665
H(11B) H(14) 3.2692 yes 4_665
H(11B) H(14) 2.8632 yes 4_675
H(11B) H(23) 3.1350 yes 4_675
H(12A) C(13) 3.0357 yes 4_665
H(12A) C(14) 2.9346 yes 4_665
H(12A) C(14) 3.4335 yes 4_675
H(12A) C(15) 2.9098 yes 4_665
H(12A) C(15) 3.3129 yes 4_675
H(12A) C(16) 2.9422 yes 4_665
H(12A) C(17) 3.0278 yes 4_665
H(12A) C(18) 3.0722 yes 4_665
H(12A) H(14) 3.4400 yes 4_665
H(12A) H(14) 2.8795 yes 4_675
H(12A) H(15) 3.4316 yes 4_665
H(12A) H(15) 2.6183 yes 4_675
H(12A) H(16) 3.4567 yes 4_665
H(12A) H(17) 3.5918 yes 4_665
H(12A) H(20) 3.4356 yes 2_565
H(12B) C(1) 3.5727 yes 1_565
H(12B) C(5) 3.1051 yes 1_565
H(12B) C(6) 3.4193 yes 1_565
H(12B) C(7) 3.4647 yes 1_565
H(12B) C(8) 3.2177 yes 1_565
H(12B) C(9) 2.9665 yes 1_565
H(12B) C(10) 2.9038 yes 1_565
H(12B) C(14) 3.4096 yes 4_675
H(12B) C(15) 3.2915 yes 4_675
H(12B) H(14) 2.9045 yes 4_675
H(12B) H(15) 2.6742 yes 4_675
H(12B) H(21) 3.5064 yes 2_565
H(14) C(11) 3.1200 yes 4_674
H(14) C(12) 3.1005 yes 4_674
H(14) C(18) 3.3250 yes 1_565
H(14) H(11A) 2.9788 yes 4_674
H(14) H(11B) 3.2692 yes 4_664
H(14) H(11B) 2.8632 yes 4_674
H(14) H(12A) 3.4400 yes 4_664
H(14) H(12A) 2.8795 yes 4_674
H(14) H(12B) 2.9045 yes 4_674
H(14) H(18) 3.0799 yes 1_565
H(15) C(12) 3.0911 yes 4_674
H(15) C(17) 3.2106 yes 1_565
H(15) C(18) 3.5885 yes 1_565
H(15) C(19) 3.5905 yes 3_565
H(15) C(20) 2.9601 yes 3_565
H(15) C(21) 3.3574 yes 3_565
H(15) H(12A) 3.4316 yes 4_664
H(15) H(12A) 2.6183 yes 4_674
H(15) H(12B) 2.6742 yes 4_674
H(15) H(17) 3.0353 yes 1_565
H(15) H(20) 2.7948 yes 3_565
H(15) H(21) 3.4868 yes 3_565
H(16) S(1) 3.5227 yes 3_555
H(16) C(8) 3.0869 yes 3_565
H(16) C(9) 3.5858 yes 3_565
H(16) C(19) 2.9324 yes 3_565
H(16) C(20) 3.5037 yes 3_555
H(16) C(20) 3.2216 yes 3_565
H(16) C(23) 3.5751 yes 3_565
H(16) C(24) 3.1388 yes 3_565
H(16) H(8) 2.6051 yes 3_565
H(16) H(12A) 3.4567 yes 4_664
H(16) H(20) 2.6092 yes 3_555
H(16) H(24) 3.4984 yes 3_565
H(17) S(1) 3.2555 yes 3_555
H(17) C(7) 3.5605 yes 3_565
H(17) C(8) 3.5927 yes 3_565
H(17) C(15) 3.3099 yes 1_545
H(17) H(7) 3.1730 yes 3_565
H(17) H(8) 3.1018 yes 3_555
H(17) H(8) 3.2213 yes 3_565
H(17) H(12A) 3.5918 yes 4_664
H(17) H(15) 3.0353 yes 1_545
H(17) H(20) 3.2390 yes 3_555
H(17) H(21) 3.2522 yes 4_655
H(17) H(22) 3.3647 yes 4_665
H(18) C(2) 2.8563 yes 1_545
H(18) C(3) 2.9672 yes 1_545
H(18) C(14) 3.2287 yes 1_545
H(18) C(15) 3.5954 yes 1_545
H(18) H(2) 2.6822 yes 1_545
H(18) H(3) 2.9101 yes 1_545
H(18) H(14) 3.0799 yes 1_545
H(18) H(22) 3.3649 yes 4_665
H(20) C(16) 3.0984 yes 3_455
H(20) C(17) 3.4271 yes 3_455
H(20) C(22) 3.5207 yes 1_545
H(20) C(23) 3.1078 yes 1_545
H(20) C(24) 3.5277 yes 1_545
H(20) H(7) 3.1661 yes 2_544
H(20) H(12A) 3.4356 yes 2_544
H(20) H(15) 2.7948 yes 3_465
H(20) H(16) 2.6092 yes 3_455
H(20) H(17) 3.2390 yes 3_455
H(20) H(23) 3.0726 yes 1_545
H(21) C(7) 3.4988 yes 2_544
H(21) C(7) 3.3896 yes 2_554
H(21) C(8) 3.0336 yes 2_554
H(21) H(3) 3.5761 yes 4_664
H(21) H(7) 2.6613 yes 2_544
H(21) H(7) 3.2881 yes 2_554
H(21) H(8) 2.6172 yes 2_554
H(21) H(12B) 3.5064 yes 2_544
H(21) H(15) 3.4868 yes 3_465
H(21) H(17) 3.2522 yes 4_654
H(21) H(22) 3.5845 yes 1_545
H(22) C(2) 3.4675 yes 4_664
H(22) C(7) 3.3545 yes 2_554
H(22) C(8) 3.4500 yes 2_554
H(22) C(17) 3.2404 yes 4_664
H(22) C(18) 3.2310 yes 4_664
H(22) H(2) 2.6753 yes 4_664
H(22) H(3) 3.4313 yes 4_664
H(22) H(7) 2.7136 yes 2_554
H(22) H(8) 2.8750 yes 2_554
H(22) H(17) 3.3647 yes 4_664
H(22) H(18) 3.3649 yes 4_664
H(22) H(21) 3.5845 yes 1_565
H(23) C(3) 3.1904 yes 4_674
H(23) C(4) 3.5701 yes 4_674
H(23) C(11) 3.3685 yes 4_674
H(23) C(19) 3.5221 yes 1_565
H(23) C(20) 3.0978 yes 1_565
H(23) C(21) 3.4980 yes 1_565
H(23) H(2) 3.4005 yes 4_664
H(23) H(3) 2.3992 yes 4_674
H(23) H(11A) 3.0147 yes 4_674
H(23) H(11B) 3.1350 yes 4_674
H(23) H(20) 3.0726 yes 1_565
H(24) Te(1) 3.3166 yes 1_565
H(24) S(1) 3.3780 yes 1_565
H(24) H(16) 3.4984 yes 3_465

loop_
_geom_torsion_atom_site_label_1
_geom_torsion_atom_site_label_2
_geom_torsion_atom_site_label_3
_geom_torsion_atom_site_label_4
_geom_torsion
_geom_torsion_publ_flag
C(1) Te(1) C(13) C(14) -83.5(5) no
C(1) Te(1) C(13) C(18) 104.5(5) no
C(13) Te(1) C(1) C(2) -14.4(4) no
C(9) S(1) C(19) C(20) -150.2(5) no
C(9) S(1) C(19) C(24) 33.6(6) no
C(19) S(1) C(9) C(8) 87.9(5) no
C(19) S(1) C(9) C(10) -95.7(5) no
Te(1) C(1) C(10) C(9) 5.0(8) no
C(2) C(1) C(10) C(5) 4.1(8) no
C(10) C(1) C(2) C(3) -2.5(9) no
C(1) C(2) C(3) C(4) -1.6(9) no
C(2) C(3) C(4) C(5) 3.7(8) no
C(3) C(4) C(5) C(10) -1.9(9) no
C(5) C(4) C(11) C(12) 4.5(6) no
C(11) C(4) C(5) C(6) -4.2(6) no
C(4) C(5) C(6) C(12) 2.1(7) no
C(4) C(5) C(10) C(1) -2.0(8) no
C(6) C(5) C(10) C(9) -0.4(8) no
C(10) C(5) C(6) C(7) 1.2(9) no
C(5) C(6) C(7) C(8) -0.5(8) no
C(5) C(6) C(12) C(11) 0.8(6) no
C(6) C(7) C(8) C(9) -0.8(9) no
C(7) C(8) C(9) C(10) 1.5(9) no
S(1) C(9) C(10) C(1) 1.4(9) no
C(8) C(9) C(10) C(5) -0.9(8) no
C(4) C(11) C(12) C(6) -3.1(6) no
C(14) C(13) C(18) C(17) 1.4(9) no
C(18) C(13) C(14) C(15) -2.2(9) no
C(13) C(14) C(15) C(16) 2.5(9) no
C(14) C(15) C(16) C(17) -2.0(9) no
C(15) C(16) C(17) C(18) 1.2(10) no
C(16) C(17) C(18) C(13) -0.9(10) no
C(20) C(19) C(24) C(23) 0.6(10) no
C(24) C(19) C(20) C(21) 0.4(10) no
C(19) C(20) C(21) C(22) -1.9(10) no
C(20) C(21) C(22) C(23) 2.3(10) no
C(21) C(22) C(23) C(24) -1.2(10) no
C(22) C(23) C(24) C(19) -0.3(10) no
